data_4328526
loop_
_publ_author_name
'Yalan Ning'
'Amy A. Sarjeant'
'Charlotte L. Stern'
'Thomas H. Peterson'
'SonBinh T. Nguyen'

_publ_section_title
;
 One-Pot Synthesis of Mo0 Dinitrogen Complexes Possessing Monodentate and
 Multidentate Phosphine Ligands
;
_journal_name_full 'Inorganic Chemistry'
_journal_page_first 3051
_journal_page_last 3058
_journal_paper_doi 10.1021/ic202430m
_journal_volume 51
_journal_year 2012
_chemical_formula_moiety 'C54 H52 Mo P4, 2(C H3 O)'
_chemical_formula_sum 'C56 H58 Mo O2 P4'
_chemical_formula_weight 982.84
_chemical_name_systematic
; 
 ? 
;
_space_group_IT_number 14
_symmetry_cell_setting monoclinic
_symmetry_space_group_name_Hall '-P 2yn'
_symmetry_space_group_name_H-M 'P 1 21/n 1'
_atom_sites_solution_hydrogens geom
_atom_sites_solution_primary direct
_atom_sites_solution_secondary difmap
_audit_creation_method SHELXL-97
_cell_angle_alpha 90.00
_cell_angle_beta 92.6510(10)
_cell_angle_gamma 90.00
_cell_formula_units_Z 4
_cell_length_a 9.70500(10)
_cell_length_b 23.4962(3)
_cell_length_c 20.9927(2)
_cell_measurement_reflns_used 9977
_cell_measurement_temperature 100(2)
_cell_measurement_theta_max 27.93
_cell_measurement_theta_min 2.43
_cell_volume 4781.86(9)
_computing_cell_refinement 'Bruker SAINT'
_computing_data_collection 'Bruker APEX2'
_computing_data_reduction 'Bruker SAINT'
_computing_molecular_graphics 'Bruker SHELXTL'
_computing_publication_material 'Bruker SHELXTL'
_computing_structure_refinement 'SHELXL-97 (Sheldrick, 2008)'
_computing_structure_solution 'SHELXS-97 (Sheldrick, 2008)'
_diffrn_ambient_temperature 100(2)
_diffrn_measured_fraction_theta_full 0.978
_diffrn_measured_fraction_theta_max 0.978
_diffrn_measurement_device_type 'Bruker APEX-II CCD'
_diffrn_measurement_method '\f and \w scans'
_diffrn_radiation_monochromator graphite
_diffrn_radiation_source 'fine-focus sealed tube'
_diffrn_radiation_type MoK\a
_diffrn_radiation_wavelength 0.71073
_diffrn_reflns_av_R_equivalents 0.0712
_diffrn_reflns_av_sigmaI/netI 0.1236
_diffrn_reflns_limit_h_max 14
_diffrn_reflns_limit_h_min -13
_diffrn_reflns_limit_k_max 34
_diffrn_reflns_limit_k_min -34
_diffrn_reflns_limit_l_max 30
_diffrn_reflns_limit_l_min -26
_diffrn_reflns_number 71094
_diffrn_reflns_theta_full 31.16
_diffrn_reflns_theta_max 31.16
_diffrn_reflns_theta_min 1.30
_diffrn_standards_number 0
_exptl_absorpt_coefficient_mu 0.450
_exptl_absorpt_correction_T_max 0.9923
_exptl_absorpt_correction_T_min 0.8992
_exptl_absorpt_correction_type numerical
_exptl_absorpt_process_details face-indexed
_exptl_crystal_colour orange
_exptl_crystal_density_diffrn 1.365
_exptl_crystal_description plate
_exptl_crystal_F_000 2048
_exptl_crystal_size_max 0.37
_exptl_crystal_size_mid 0.32
_exptl_crystal_size_min 0.02
_refine_diff_density_max 1.064
_refine_diff_density_min -0.893
_refine_diff_density_rms 0.142
_refine_ls_extinction_method none
_refine_ls_goodness_of_fit_ref 0.925
_refine_ls_hydrogen_treatment constr
_refine_ls_matrix_type full
_refine_ls_number_parameters 614
_refine_ls_number_reflns 15115
_refine_ls_number_restraints 43
_refine_ls_restrained_S_all 0.928
_refine_ls_R_factor_all 0.1002
_refine_ls_R_factor_gt 0.0460
_refine_ls_shift/su_max 0.006
_refine_ls_shift/su_mean 0.000
_refine_ls_structure_factor_coef Fsqd
_refine_ls_weighting_details 'calc w=1/[\s^2^(Fo^2^)+(0.0489P)^2^+0.0000P] where P=(Fo^2^+2Fc^2^)/3'
_refine_ls_weighting_scheme calc
_refine_ls_wR_factor_gt 0.0962
_refine_ls_wR_factor_ref 0.1187
_reflns_number_gt 8521
_reflns_number_total 15115
_reflns_threshold_expression >2sigma(I)
_cod_data_source_file ic202430m_si_003.cif
_cod_data_source_block n0660
_cod_original_cell_volume 4781.85(9)
_cod_database_code 4328526

loop_
_symmetry_equiv_pos_as_xyz
'x, y, z'
'-x+1/2, y+1/2, -z+1/2'
'-x, -y, -z'
'x-1/2, -y-1/2, z-1/2'

loop_
_atom_site_label
_atom_site_type_symbol
_atom_site_fract_x
_atom_site_fract_y
_atom_site_fract_z
_atom_site_U_iso_or_equiv
_atom_site_adp_type
_atom_site_occupancy
_atom_site_symmetry_multiplicity
_atom_site_calc_flag
_atom_site_refinement_flags
_atom_site_disorder_assembly
_atom_site_disorder_group
Mo1 Mo 0.76724(2) 0.720150(10) 0.157797(11) 0.01572(7) Uani 1 1 d . . .
P1 P 0.84371(9) 0.56910(4) 0.09071(5) 0.0360(2) Uani 1 1 d . . .
P2 P 0.52842(7) 0.69287(3) 0.16689(3) 0.01733(16) Uani 1 1 d . . .
P3 P 0.68262(7) 0.77299(3) 0.06666(3) 0.01642(15) Uani 1 1 d . . .
P4 P 0.69749(7) 0.80247(3) 0.21491(3) 0.01688(16) Uani 1 1 d . . .
C1 C 0.8808(3) 0.63527(13) 0.13147(14) 0.0245(7) Uani 1 1 d . . .
C2 C 0.8530(3) 0.63693(13) 0.19785(14) 0.0246(7) Uani 1 1 d . . .
H2 H 0.7979 0.6078 0.2151 0.030 Uiso 1 1 calc R . .
C3 C 0.9051(3) 0.68059(13) 0.23830(14) 0.0246(7) Uani 1 1 d . . .
H3 H 0.8931 0.6791 0.2829 0.030 Uiso 1 1 calc R . .
C4 C 0.9755(3) 0.72675(13) 0.21117(14) 0.0249(7) Uani 1 1 d . . .
H4 H 1.0061 0.7575 0.2375 0.030 Uiso 1 1 calc R . .
C5 C 1.0011(3) 0.72772(13) 0.14556(14) 0.0237(7) Uani 1 1 d . . .
H5 H 1.0518 0.7581 0.1281 0.028 Uiso 1 1 calc R . .
C6 C 0.9501(3) 0.68270(12) 0.10609(14) 0.0240(7) Uani 1 1 d . . .
H6 H 0.9628 0.6844 0.0615 0.029 Uiso 1 1 calc R . .
C7 C 0.9263(4) 0.57916(16) 0.01509(17) 0.0483(10) Uani 1 1 d . . .
H7A H 0.8781 0.6091 -0.0095 0.072 Uiso 1 1 calc R . .
H7B H 0.9224 0.5435 -0.0092 0.072 Uiso 1 1 calc R . .
H7C H 1.0228 0.5902 0.0234 0.072 Uiso 1 1 calc R . .
C8 C 0.9768(3) 0.52287(14) 0.13006(16) 0.0340(8) Uani 1 1 d . . .
C9 C 1.0908(4) 0.54242(18) 0.1640(2) 0.0678(14) Uani 1 1 d . . .
H9 H 1.1044 0.5823 0.1684 0.081 Uiso 1 1 calc R . .
C10 C 1.1869(5) 0.50564(19) 0.1920(3) 0.0811(17) Uani 1 1 d . . .
H10 H 1.2645 0.5205 0.2158 0.097 Uiso 1 1 calc R . .
C11 C 1.1710(4) 0.44870(17) 0.18589(19) 0.0481(10) Uani 1 1 d . . .
H11 H 1.2364 0.4234 0.2056 0.058 Uiso 1 1 calc R . .
C12 C 1.0619(4) 0.42843(16) 0.15171(19) 0.0479(10) Uani 1 1 d . . .
H12 H 1.0523 0.3885 0.1456 0.058 Uiso 1 1 calc R . .
C13 C 0.9626(4) 0.46502(15) 0.12503(17) 0.0427(9) Uani 1 1 d . . .
H13 H 0.8835 0.4496 0.1029 0.051 Uiso 1 1 calc R . .
C14 C 0.4695(3) 0.65879(12) 0.24014(13) 0.0207(6) Uani 1 1 d . . .
C15 C 0.5604(3) 0.64509(12) 0.29074(13) 0.0239(7) Uani 1 1 d . . .
H15 H 0.6557 0.6535 0.2880 0.029 Uiso 1 1 calc R . .
C16 C 0.5140(3) 0.61920(13) 0.34542(14) 0.0311(8) Uani 1 1 d . . .
H16 H 0.5779 0.6097 0.3794 0.037 Uiso 1 1 calc R . .
C17 C 0.3766(4) 0.60734(15) 0.35051(15) 0.0362(8) Uani 1 1 d . . .
H17 H 0.3455 0.5898 0.3880 0.043 Uiso 1 1 calc R . .
C18 C 0.2832(4) 0.62095(15) 0.30109(16) 0.0407(9) Uani 1 1 d . . .
H18 H 0.1880 0.6128 0.3046 0.049 Uiso 1 1 calc R . .
C19 C 0.3292(3) 0.64662(14) 0.24599(15) 0.0314(8) Uani 1 1 d . . .
H19 H 0.2649 0.6559 0.2121 0.038 Uiso 1 1 calc R . .
C20 C 0.4537(3) 0.63952(12) 0.11044(13) 0.0192(6) Uani 1 1 d . . .
C21 C 0.4905(3) 0.58343(14) 0.12086(16) 0.0325(8) Uani 1 1 d . . .
H21 H 0.5497 0.5740 0.1566 0.039 Uiso 1 1 calc R . .
C22 C 0.4422(4) 0.54022(15) 0.07978(18) 0.0462(10) Uani 1 1 d . . .
H22 H 0.4668 0.5017 0.0883 0.055 Uiso 1 1 calc R . .
C23 C 0.3581(4) 0.55366(15) 0.02661(17) 0.0417(9) Uani 1 1 d . . .
H23 H 0.3250 0.5246 -0.0016 0.050 Uiso 1 1 calc R . .
C24 C 0.3236(4) 0.60936(15) 0.01541(16) 0.0382(9) Uani 1 1 d . . .
H24 H 0.2668 0.6191 -0.0211 0.046 Uiso 1 1 calc R . .
C25 C 0.3708(3) 0.65160(13) 0.05686(14) 0.0300(7) Uani 1 1 d . . .
H25 H 0.3455 0.6900 0.0482 0.036 Uiso 1 1 calc R . .
C26 C 0.6679(3) 0.73954(12) -0.01359(13) 0.0198(6) Uani 1 1 d . . .
C27 C 0.6647(3) 0.77205(13) -0.06924(13) 0.0241(7) Uani 1 1 d . . .
H27 H 0.6702 0.8124 -0.0665 0.029 Uiso 1 1 calc R . .
C28 C 0.6536(3) 0.74591(15) -0.12870(14) 0.0284(7) Uani 1 1 d . . .
H28 H 0.6533 0.7683 -0.1664 0.034 Uiso 1 1 calc R . .
C29 C 0.6431(3) 0.68735(15) -0.13310(15) 0.0312(8) Uani 1 1 d . . .
H29 H 0.6352 0.6695 -0.1737 0.037 Uiso 1 1 calc R . .
C30 C 0.6439(3) 0.65473(14) -0.07797(15) 0.0318(8) Uani 1 1 d . . .
H30 H 0.6356 0.6145 -0.0808 0.038 Uiso 1 1 calc R . .
C31 C 0.6571(3) 0.68092(13) -0.01847(14) 0.0247(7) Uani 1 1 d . . .
H31 H 0.6588 0.6584 0.0191 0.030 Uiso 1 1 calc R . .
C32 C 0.7908(3) 0.83469(12) 0.04587(12) 0.0182(6) Uani 1 1 d . . .
C33 C 0.9211(3) 0.82220(13) 0.02414(13) 0.0206(6) Uani 1 1 d . . .
H33 H 0.9466 0.7836 0.0178 0.025 Uiso 1 1 calc R . .
C34 C 1.0136(3) 0.86490(14) 0.01175(14) 0.0279(7) Uani 1 1 d . . .
H34 H 1.1017 0.8556 -0.0032 0.033 Uiso 1 1 calc R . .
C35 C 0.9787(3) 0.92128(15) 0.02105(15) 0.0341(8) Uani 1 1 d . . .
H35 H 1.0432 0.9506 0.0134 0.041 Uiso 1 1 calc R . .
C36 C 0.8507(3) 0.93449(14) 0.04138(15) 0.0326(8) Uani 1 1 d . . .
H36 H 0.8259 0.9732 0.0471 0.039 Uiso 1 1 calc R . .
C37 C 0.7559(3) 0.89151(12) 0.05387(14) 0.0247(7) Uani 1 1 d . . .
H37 H 0.6673 0.9012 0.0679 0.030 Uiso 1 1 calc R . .
C38 C 0.8105(3) 0.86573(12) 0.22604(13) 0.0213(6) Uani 1 1 d . . .
C39 C 0.9285(3) 0.87348(12) 0.19210(13) 0.0213(6) Uani 1 1 d . . .
H39 H 0.9571 0.8445 0.1641 0.026 Uiso 1 1 calc R . .
C40 C 1.0055(3) 0.92352(13) 0.19876(15) 0.0268(7) Uani 1 1 d . . .
H40 H 1.0863 0.9284 0.1755 0.032 Uiso 1 1 calc R . .
C41 C 0.9642(3) 0.96601(14) 0.23925(16) 0.0343(8) Uani 1 1 d . . .
H41 H 1.0152 1.0004 0.2429 0.041 Uiso 1 1 calc R . .
C42 C 0.8491(4) 0.95848(15) 0.27425(18) 0.0413(9) Uani 1 1 d . . .
H42 H 0.8226 0.9872 0.3031 0.050 Uiso 1 1 calc R . .
C43 C 0.7721(3) 0.90903(14) 0.26739(16) 0.0349(8) Uani 1 1 d . . .
H43 H 0.6918 0.9045 0.2911 0.042 Uiso 1 1 calc R . .
C44 C 0.6683(3) 0.78933(12) 0.30009(13) 0.0194(6) Uani 1 1 d . . .
C45 C 0.7866(3) 0.78287(13) 0.34022(13) 0.0274(7) Uani 1 1 d . . .
H45 H 0.8749 0.7869 0.3230 0.033 Uiso 1 1 calc R . .
C46 C 0.7773(3) 0.77082(14) 0.40429(14) 0.0324(8) Uani 1 1 d . . .
H46 H 0.8589 0.7662 0.4306 0.039 Uiso 1 1 calc R . .
C47 C 0.6500(3) 0.76545(13) 0.43016(14) 0.0277(7) Uani 1 1 d . . .
H47 H 0.6436 0.7580 0.4744 0.033 Uiso 1 1 calc R . .
C48 C 0.5314(3) 0.77094(13) 0.39139(14) 0.0262(7) Uani 1 1 d . . .
H48 H 0.4435 0.7665 0.4089 0.031 Uiso 1 1 calc R . .
C49 C 0.5410(3) 0.78298(12) 0.32670(13) 0.0222(6) Uani 1 1 d . . .
H49 H 0.4592 0.7869 0.3005 0.027 Uiso 1 1 calc R . .
C50 C 0.3978(3) 0.75111(12) 0.16063(13) 0.0211(6) Uani 1 1 d . . .
H50A H 0.3198 0.7376 0.1325 0.025 Uiso 1 1 calc R . .
H50B H 0.3619 0.7570 0.2035 0.025 Uiso 1 1 calc R . .
C51 C 0.5068(3) 0.80413(12) 0.06938(12) 0.0187(6) Uani 1 1 d . . .
H51A H 0.5093 0.8427 0.0504 0.022 Uiso 1 1 calc R . .
H51B H 0.4437 0.7808 0.0417 0.022 Uiso 1 1 calc R . .
C52 C 0.5398(3) 0.84052(12) 0.18472(13) 0.0203(6) Uani 1 1 d . . .
H52A H 0.4852 0.8505 0.2218 0.024 Uiso 1 1 calc R . .
H52B H 0.5689 0.8767 0.1652 0.024 Uiso 1 1 calc R . .
C53 C 0.4432(3) 0.80929(12) 0.13565(13) 0.0181(6) Uani 1 1 d . . .
C54 C 0.3117(3) 0.84605(12) 0.12651(14) 0.0241(7) Uani 1 1 d . . .
H54A H 0.3369 0.8844 0.1127 0.036 Uiso 1 1 calc R . .
H54B H 0.2655 0.8485 0.1670 0.036 Uiso 1 1 calc R . .
H54C H 0.2492 0.8286 0.0941 0.036 Uiso 1 1 calc R . .
O1 O 0.6028(12) 0.0563(4) 0.1420(5) 0.131(4) Uani 0.502(4) 1 d PU A 1
C55 C 0.6106(13) 0.0847(5) 0.0687(5) 0.078(3) Uani 0.502(4) 1 d PU A 1
H55A H 0.5886 0.1254 0.0705 0.117 Uiso 0.502(4) 1 calc PR A 1
H55B H 0.5440 0.0655 0.0395 0.117 Uiso 0.502(4) 1 calc PR A 1
H55C H 0.7038 0.0798 0.0535 0.117 Uiso 0.502(4) 1 calc PR A 1
O2 O 0.5041(11) 0.0717(4) 0.0824(4) 0.139(4) Uani 0.617(7) 1 d PU B 2
C56 C 0.4393(12) 0.0209(6) 0.0783(6) 0.131(5) Uani 0.617(7) 1 d PU B 2
H56A H 0.4537 0.0003 0.1187 0.197 Uiso 0.617(7) 1 calc PR B 2
H56B H 0.4768 -0.0014 0.0437 0.197 Uiso 0.617(7) 1 calc PR B 2
H56C H 0.3403 0.0270 0.0696 0.197 Uiso 0.617(7) 1 calc PR B 2
O3 O 0.5011(6) -0.0228(2) 0.0997(3) 0.067(2) Uani 0.570(7) 1 d P C 3
C57 C 0.5419(11) 0.0069(4) 0.1499(4) 0.085(3) Uani 0.570(7) 1 d PU C 3
H57A H 0.6402 -0.0001 0.1597 0.128 Uiso 0.570(7) 1 calc PR C 3
H57B H 0.4887 -0.0045 0.1864 0.128 Uiso 0.570(7) 1 calc PR C 3
H57C H 0.5273 0.0475 0.1412 0.128 Uiso 0.570(7) 1 calc PR C 3
O4 O 0.7095(10) 0.0503(3) 0.0846(4) 0.050(3) Uani 0.311(6) 1 d PU D 4
C58 C 0.6765(13) 0.0266(6) 0.1456(5) 0.041(3) Uani 0.311(6) 1 d PU D 4
H58A H 0.6881 0.0559 0.1787 0.062 Uiso 0.311(6) 1 calc PR D 4
H58B H 0.7384 -0.0054 0.1560 0.062 Uiso 0.311(6) 1 calc PR D 4
H58C H 0.5808 0.0132 0.1436 0.062 Uiso 0.311(6) 1 calc PR D 4

loop_
_atom_site_aniso_label
_atom_site_aniso_U_11
_atom_site_aniso_U_22
_atom_site_aniso_U_33
_atom_site_aniso_U_23
_atom_site_aniso_U_13
_atom_site_aniso_U_12
Mo1 0.01255(11) 0.01852(13) 0.01600(11) 0.00014(10) -0.00025(9) 0.00034(10)
P1 0.0314(5) 0.0325(5) 0.0437(5) -0.0081(4) -0.0019(4) 0.0035(4)
P2 0.0153(4) 0.0190(4) 0.0175(4) 0.0003(3) -0.0002(3) -0.0014(3)
P3 0.0143(3) 0.0193(4) 0.0156(3) -0.0016(3) 0.0000(3) 0.0004(3)
P4 0.0131(3) 0.0205(4) 0.0171(4) -0.0020(3) 0.0002(3) -0.0022(3)
C1 0.0206(15) 0.0225(17) 0.0309(17) -0.0011(13) 0.0055(13) 0.0060(12)
C2 0.0194(15) 0.0237(17) 0.0311(17) 0.0081(13) 0.0039(13) 0.0041(12)
C3 0.0168(15) 0.0329(19) 0.0239(16) 0.0054(13) -0.0033(12) 0.0057(13)
C4 0.0166(14) 0.0308(18) 0.0267(16) 0.0030(13) -0.0055(12) 0.0015(13)
C5 0.0112(14) 0.0298(18) 0.0301(16) 0.0067(13) 0.0012(12) 0.0023(12)
C6 0.0179(15) 0.0288(18) 0.0257(16) 0.0021(13) 0.0053(13) 0.0065(13)
C7 0.052(3) 0.045(2) 0.048(2) -0.0051(18) 0.003(2) 0.0171(19)
C8 0.0295(18) 0.0264(19) 0.047(2) -0.0003(15) 0.0069(16) 0.0026(14)
C9 0.040(2) 0.035(2) 0.125(4) -0.009(2) -0.026(3) 0.0107(19)
C10 0.053(3) 0.050(3) 0.137(5) -0.018(3) -0.042(3) 0.022(2)
C11 0.043(2) 0.041(2) 0.059(3) 0.0055(19) 0.002(2) 0.0177(19)
C12 0.060(3) 0.025(2) 0.060(3) 0.0075(17) 0.011(2) 0.0043(18)
C13 0.043(2) 0.034(2) 0.050(2) 0.0037(17) 0.0039(18) -0.0032(17)
C14 0.0225(15) 0.0201(16) 0.0201(14) -0.0014(12) 0.0060(12) -0.0021(12)
C15 0.0263(16) 0.0237(17) 0.0219(15) -0.0020(12) 0.0043(13) 0.0010(13)
C16 0.038(2) 0.035(2) 0.0207(16) 0.0053(13) 0.0036(14) 0.0035(16)
C17 0.042(2) 0.043(2) 0.0255(18) 0.0056(15) 0.0161(16) -0.0021(17)
C18 0.0316(19) 0.053(2) 0.038(2) 0.0045(17) 0.0122(17) -0.0115(17)
C19 0.0269(17) 0.041(2) 0.0262(17) 0.0051(14) 0.0036(14) -0.0051(15)
C20 0.0161(14) 0.0190(15) 0.0228(15) -0.0035(12) 0.0033(12) -0.0033(11)
C21 0.0302(18) 0.030(2) 0.0364(19) -0.0069(15) -0.0031(15) -0.0009(15)
C22 0.050(2) 0.028(2) 0.060(3) -0.0115(17) -0.009(2) 0.0007(17)
C23 0.039(2) 0.036(2) 0.050(2) -0.0211(17) -0.0057(18) -0.0076(17)
C24 0.039(2) 0.039(2) 0.0353(19) -0.0068(16) -0.0108(16) -0.0078(17)
C25 0.0374(19) 0.0234(18) 0.0287(17) -0.0021(13) -0.0050(15) -0.0067(14)
C26 0.0136(14) 0.0266(16) 0.0188(14) -0.0050(12) -0.0023(11) 0.0015(12)
C27 0.0163(14) 0.0344(19) 0.0212(15) -0.0028(13) -0.0041(12) 0.0020(13)
C28 0.0200(16) 0.045(2) 0.0196(15) -0.0013(14) -0.0043(13) 0.0012(14)
C29 0.0219(16) 0.048(2) 0.0232(16) -0.0141(15) -0.0048(13) 0.0100(15)
C30 0.0340(19) 0.0293(19) 0.0316(18) -0.0133(14) -0.0038(15) 0.0058(15)
C31 0.0218(16) 0.0278(18) 0.0241(16) -0.0049(13) -0.0030(13) 0.0041(13)
C32 0.0177(14) 0.0245(16) 0.0123(13) 0.0017(11) -0.0013(11) -0.0006(12)
C33 0.0205(15) 0.0257(17) 0.0155(14) 0.0023(11) -0.0010(12) -0.0019(12)
C34 0.0185(15) 0.044(2) 0.0215(15) 0.0062(14) 0.0009(13) -0.0046(14)
C35 0.0311(19) 0.038(2) 0.0330(19) 0.0099(15) -0.0005(15) -0.0164(16)
C36 0.039(2) 0.0225(18) 0.0368(19) 0.0049(14) 0.0029(16) -0.0058(15)
C37 0.0252(16) 0.0243(17) 0.0248(16) 0.0023(13) 0.0037(13) -0.0002(13)
C38 0.0178(15) 0.0230(16) 0.0230(15) -0.0037(12) -0.0008(12) -0.0024(12)
C39 0.0179(15) 0.0240(16) 0.0218(15) -0.0020(12) 0.0005(12) -0.0008(12)
C40 0.0174(15) 0.0295(18) 0.0335(18) 0.0030(14) 0.0026(13) -0.0063(13)
C41 0.0268(18) 0.0265(19) 0.050(2) -0.0081(16) 0.0005(16) -0.0112(14)
C42 0.037(2) 0.032(2) 0.056(2) -0.0214(17) 0.0135(18) -0.0092(16)
C43 0.0298(18) 0.033(2) 0.043(2) -0.0124(15) 0.0130(16) -0.0105(15)
C44 0.0190(14) 0.0227(16) 0.0168(13) -0.0041(11) 0.0021(11) -0.0016(12)
C45 0.0158(14) 0.047(2) 0.0200(15) -0.0005(14) 0.0015(12) -0.0028(14)
C46 0.0234(17) 0.052(2) 0.0216(16) -0.0017(14) -0.0036(13) -0.0015(15)
C47 0.0273(17) 0.039(2) 0.0170(15) 0.0004(13) 0.0032(13) -0.0050(14)
C48 0.0199(15) 0.036(2) 0.0236(15) 0.0002(13) 0.0076(13) -0.0050(13)
C49 0.0187(14) 0.0252(16) 0.0227(15) -0.0001(12) 0.0014(12) -0.0037(13)
C50 0.0139(14) 0.0246(16) 0.0249(15) -0.0022(12) 0.0018(12) -0.0018(12)
C51 0.0154(14) 0.0213(15) 0.0190(14) -0.0004(11) -0.0035(11) 0.0015(12)
C52 0.0182(14) 0.0210(16) 0.0218(14) -0.0035(12) 0.0003(12) 0.0004(12)
C53 0.0147(14) 0.0197(15) 0.0198(14) -0.0029(11) -0.0014(11) 0.0002(11)
C54 0.0177(15) 0.0250(17) 0.0294(16) -0.0010(13) -0.0008(13) 0.0053(12)
O1 0.130(9) 0.095(8) 0.165(10) -0.034(7) -0.036(8) 0.037(7)
C55 0.067(6) 0.073(6) 0.094(7) -0.002(5) 0.002(6) 0.019(6)
O2 0.150(9) 0.118(7) 0.149(7) 0.084(6) 0.016(6) 0.010(6)
C56 0.125(7) 0.092(7) 0.173(8) -0.021(6) -0.045(7) 0.040(6)
O3 0.065(4) 0.057(4) 0.081(4) -0.011(3) 0.008(3) 0.002(3)
C57 0.114(7) 0.058(5) 0.084(6) -0.031(5) 0.010(5) -0.044(5)
O4 0.078(7) 0.032(5) 0.039(5) 0.006(4) -0.011(5) -0.001(5)
C58 0.050(7) 0.046(7) 0.027(5) -0.001(5) -0.007(5) 0.029(5)

loop_
_atom_type_symbol
_atom_type_description
_atom_type_scat_dispersion_real
_atom_type_scat_dispersion_imag
_atom_type_scat_source
C C 0.0033 0.0016 'International Tables Vol C Tables 4.2.6.8 and 6.1.1.4'
H H 0.0000 0.0000 'International Tables Vol C Tables 4.2.6.8 and 6.1.1.4'
P P 0.1023 0.0942 'International Tables Vol C Tables 4.2.6.8 and 6.1.1.4'
Mo Mo -1.6832 0.6857 'International Tables Vol C Tables 4.2.6.8 and 6.1.1.4'
O O 0.0106 0.0060 'International Tables Vol C Tables 4.2.6.8 and 6.1.1.4'

loop_
_geom_angle_atom_site_label_1
_geom_angle_atom_site_label_2
_geom_angle_atom_site_label_3
_geom_angle
C4 Mo1 C2 64.76(11)
C4 Mo1 C6 64.52(11)
C2 Mo1 C6 64.37(10)
C4 Mo1 C3 36.05(10)
C2 Mo1 C3 35.92(10)
C6 Mo1 C3 75.93(10)
C4 Mo1 C5 35.93(10)
C2 Mo1 C5 76.21(10)
C6 Mo1 C5 35.92(10)
C3 Mo1 C5 64.58(10)
C4 Mo1 C1 76.00(11)
C2 Mo1 C1 35.99(10)
C6 Mo1 C1 35.45(10)
C3 Mo1 C1 64.42(11)
C5 Mo1 C1 64.22(10)
C4 Mo1 P4 87.91(8)
C2 Mo1 P4 128.21(8)
C6 Mo1 P4 142.16(8)
C3 Mo1 P4 97.29(8)
C5 Mo1 P4 107.27(8)
C1 Mo1 P4 161.60(7)
C4 Mo1 P3 128.58(8)
C2 Mo1 P3 148.06(8)
C6 Mo1 P3 93.73(8)
C3 Mo1 P3 164.20(8)
C5 Mo1 P3 100.03(7)
C1 Mo1 P3 113.48(8)
P4 Mo1 P3 83.49(3)
C4 Mo1 P2 144.38(8)
C2 Mo1 P2 94.51(8)
C6 Mo1 P2 134.35(8)
C3 Mo1 P2 111.18(8)
C5 Mo1 P2 168.95(8)
C1 Mo1 P2 104.74(8)
P4 Mo1 P2 83.13(3)
P3 Mo1 P2 84.61(2)
C1 P1 C7 102.40(16)
C1 P1 C8 100.02(15)
C7 P1 C8 97.96(16)
C14 P2 C20 96.44(13)
C14 P2 C50 98.10(13)
C20 P2 C50 101.95(13)
C14 P2 Mo1 120.98(9)
C20 P2 Mo1 118.51(9)
C50 P2 Mo1 116.75(9)
C32 P3 C26 97.93(12)
C32 P3 C51 103.28(13)
C26 P3 C51 99.33(12)
C32 P3 Mo1 114.63(8)
C26 P3 Mo1 120.95(10)
C51 P3 Mo1 117.44(9)
C44 P4 C38 97.35(13)
C44 P4 C52 104.43(13)
C38 P4 C52 97.49(13)
C44 P4 Mo1 114.18(9)
C38 P4 Mo1 122.14(10)
C52 P4 Mo1 117.79(9)
C6 C1 C2 117.3(3)
C6 C1 P1 125.9(2)
C2 C1 P1 116.3(2)
C6 C1 Mo1 70.02(16)
C2 C1 Mo1 68.74(16)
P1 C1 Mo1 139.07(16)
C3 C2 C1 121.8(3)
C3 C2 Mo1 73.24(16)
C1 C2 Mo1 75.27(16)
C3 C2 H2 119.1
C1 C2 H2 119.1
Mo1 C2 H2 123.9
C2 C3 C4 118.8(3)
C2 C3 Mo1 70.84(16)
C4 C3 Mo1 70.76(15)
C2 C3 H3 120.6
C4 C3 H3 120.6
Mo1 C3 H3 130.2
C5 C4 C3 121.0(3)
C5 C4 Mo1 73.28(16)
C3 C4 Mo1 73.19(16)
C5 C4 H4 119.5
C3 C4 H4 119.5
Mo1 C4 H4 125.9
C4 C5 C6 119.1(3)
C4 C5 Mo1 70.79(15)
C6 C5 Mo1 71.86(16)
C4 C5 H5 120.5
C6 C5 H5 120.5
Mo1 C5 H5 129.2
C1 C6 C5 121.7(3)
C1 C6 Mo1 74.53(16)
C5 C6 Mo1 72.22(16)
C1 C6 H6 119.2
C5 C6 H6 119.2
Mo1 C6 H6 125.9
P1 C7 H7A 109.5
P1 C7 H7B 109.5
H7A C7 H7B 109.5
P1 C7 H7C 109.5
H7A C7 H7C 109.5
H7B C7 H7C 109.5
C9 C8 C13 116.7(3)
C9 C8 P1 124.5(3)
C13 C8 P1 118.8(3)
C8 C9 C10 121.7(4)
C8 C9 H9 119.1
C10 C9 H9 119.1
C11 C10 C9 120.4(4)
C11 C10 H10 119.8
C9 C10 H10 119.8
C12 C11 C10 119.1(4)
C12 C11 H11 120.4
C10 C11 H11 120.4
C11 C12 C13 120.8(4)
C11 C12 H12 119.6
C13 C12 H12 119.6
C8 C13 C12 121.2(4)
C8 C13 H13 119.4
C12 C13 H13 119.4
C15 C14 C19 118.1(3)
C15 C14 P2 121.8(2)
C19 C14 P2 120.0(2)
C14 C15 C16 120.9(3)
C14 C15 H15 119.5
C16 C15 H15 119.5
C17 C16 C15 120.4(3)
C17 C16 H16 119.8
C15 C16 H16 119.8
C16 C17 C18 120.0(3)
C16 C17 H17 120.0
C18 C17 H17 120.0
C17 C18 C19 119.8(3)
C17 C18 H18 120.1
C19 C18 H18 120.1
C18 C19 C14 120.7(3)
C18 C19 H19 119.7
C14 C19 H19 119.7
C21 C20 C25 117.5(3)
C21 C20 P2 117.0(2)
C25 C20 P2 125.3(2)
C20 C21 C22 121.2(3)
C20 C21 H21 119.4
C22 C21 H21 119.4
C23 C22 C21 119.9(3)
C23 C22 H22 120.0
C21 C22 H22 120.0
C24 C23 C22 119.1(3)
C24 C23 H23 120.5
C22 C23 H23 120.5
C23 C24 C25 120.4(3)
C23 C24 H24 119.8
C25 C24 H24 119.8
C20 C25 C24 121.9(3)
C20 C25 H25 119.1
C24 C25 H25 119.1
C31 C26 C27 119.0(3)
C31 C26 P3 119.3(2)
C27 C26 P3 121.7(2)
C28 C27 C26 120.5(3)
C28 C27 H27 119.8
C26 C27 H27 119.8
C29 C28 C27 120.1(3)
C29 C28 H28 119.9
C27 C28 H28 119.9
C28 C29 C30 119.8(3)
C28 C29 H29 120.1
C30 C29 H29 120.1
C29 C30 C31 120.0(3)
C29 C30 H30 120.0
C31 C30 H30 120.0
C26 C31 C30 120.6(3)
C26 C31 H31 119.7
C30 C31 H31 119.7
C37 C32 C33 118.1(3)
C37 C32 P3 125.4(2)
C33 C32 P3 116.4(2)
C34 C33 C32 121.1(3)
C34 C33 H33 119.5
C32 C33 H33 119.5
C33 C34 C35 120.3(3)
C33 C34 H34 119.8
C35 C34 H34 119.8
C36 C35 C34 119.5(3)
C36 C35 H35 120.2
C34 C35 H35 120.2
C35 C36 C37 120.6(3)
C35 C36 H36 119.7
C37 C36 H36 119.7
C32 C37 C36 120.3(3)
C32 C37 H37 119.8
C36 C37 H37 119.8
C39 C38 C43 118.2(3)
C39 C38 P4 122.5(2)
C43 C38 P4 119.2(2)
C38 C39 C40 120.6(3)
C38 C39 H39 119.7
C40 C39 H39 119.7
C41 C40 C39 120.0(3)
C41 C40 H40 120.0
C39 C40 H40 120.0
C42 C41 C40 120.1(3)
C42 C41 H41 120.0
C40 C41 H41 120.0
C41 C42 C43 120.0(3)
C41 C42 H42 120.0
C43 C42 H42 120.0
C42 C43 C38 121.1(3)
C42 C43 H43 119.5
C38 C43 H43 119.5
C49 C44 C45 117.8(3)
C49 C44 P4 125.9(2)
C45 C44 P4 116.2(2)
C46 C45 C44 121.3(3)
C46 C45 H45 119.4
C44 C45 H45 119.4
C47 C46 C45 120.1(3)
C47 C46 H46 119.9
C45 C46 H46 119.9
C46 C47 C48 119.7(3)
C46 C47 H47 120.1
C48 C47 H47 120.1
C47 C48 C49 120.0(3)
C47 C48 H48 120.0
C49 C48 H48 120.0
C44 C49 C48 121.0(3)
C44 C49 H49 119.5
C48 C49 H49 119.5
C53 C50 P2 118.19(19)
C53 C50 H50A 107.8
P2 C50 H50A 107.8
C53 C50 H50B 107.8
P2 C50 H50B 107.8
H50A C50 H50B 107.1
C53 C51 P3 117.50(18)
C53 C51 H51A 107.9
P3 C51 H51A 107.9
C53 C51 H51B 107.9
P3 C51 H51B 107.9
H51A C51 H51B 107.2
C53 C52 P4 117.61(19)
C53 C52 H52A 107.9
P4 C52 H52A 107.9
C53 C52 H52B 107.9
P4 C52 H52B 107.9
H52A C52 H52B 107.2
C50 C53 C54 107.0(2)
C50 C53 C52 111.7(2)
C54 C53 C52 106.8(2)
C50 C53 C51 111.6(2)
C54 C53 C51 107.0(2)
C52 C53 C51 112.3(2)
C53 C54 H54A 109.5
C53 C54 H54B 109.5
H54A C54 H54B 109.5
C53 C54 H54C 109.5
H54A C54 H54C 109.5
H54B C54 H54C 109.5
O2 C56 H56A 109.5
O2 C56 H56B 109.5
H56A C56 H56B 109.5
O2 C56 H56C 109.5
H56A C56 H56C 109.5
H56B C56 H56C 109.5

loop_
_geom_bond_atom_site_label_1
_geom_bond_atom_site_label_2
_geom_bond_distance
Mo1 C4 2.271(3)
Mo1 C2 2.271(3)
Mo1 C6 2.298(3)
Mo1 C3 2.302(3)
Mo1 C5 2.303(3)
Mo1 C1 2.357(3)
Mo1 P4 2.3899(8)
Mo1 P3 2.3940(7)
Mo1 P2 2.4207(8)
P1 C1 1.803(3)
P1 C7 1.827(4)
P1 C8 1.852(3)
P2 C14 1.848(3)
P2 C20 1.850(3)
P2 C50 1.866(3)
P3 C32 1.854(3)
P3 C26 1.858(3)
P3 C51 1.860(3)
P4 C44 1.849(3)
P4 C38 1.856(3)
P4 C52 1.859(3)
C1 C6 1.418(4)
C1 C2 1.432(4)
C2 C3 1.411(4)
C2 H2 0.9500
C3 C4 1.416(4)
C3 H3 0.9500
C4 C5 1.411(4)
C4 H4 0.9500
C5 C6 1.419(4)
C5 H5 0.9500
C6 H6 0.9500
C7 H7A 0.9800
C7 H7B 0.9800
C7 H7C 0.9800
C8 C9 1.368(5)
C8 C13 1.370(5)
C9 C10 1.382(5)
C9 H9 0.9500
C10 C11 1.352(5)
C10 H10 0.9500
C11 C12 1.339(5)
C11 H11 0.9500
C12 C13 1.390(5)
C12 H12 0.9500
C13 H13 0.9500
C14 C15 1.387(4)
C14 C19 1.402(4)
C15 C16 1.392(4)
C15 H15 0.9500
C16 C17 1.371(5)
C16 H16 0.9500
C17 C18 1.383(5)
C17 H17 0.9500
C18 C19 1.396(4)
C18 H18 0.9500
C19 H19 0.9500
C20 C21 1.380(4)
C20 C25 1.382(4)
C21 C22 1.399(4)
C21 H21 0.9500
C22 C23 1.388(5)
C22 H22 0.9500
C23 C24 1.369(5)
C23 H23 0.9500
C24 C25 1.384(4)
C24 H24 0.9500
C25 H25 0.9500
C26 C31 1.385(4)
C26 C27 1.395(4)
C27 C28 1.391(4)
C27 H27 0.9500
C28 C29 1.383(4)
C28 H28 0.9500
C29 C30 1.388(4)
C29 H29 0.9500
C30 C31 1.393(4)
C30 H30 0.9500
C31 H31 0.9500
C32 C37 1.389(4)
C32 C33 1.396(4)
C33 C34 1.379(4)
C33 H33 0.9500
C34 C35 1.383(4)
C34 H34 0.9500
C35 C36 1.368(5)
C35 H35 0.9500
C36 C37 1.399(4)
C36 H36 0.9500
C37 H37 0.9500
C38 C39 1.388(4)
C38 C43 1.399(4)
C39 C40 1.397(4)
C39 H39 0.9500
C40 C41 1.383(4)
C40 H40 0.9500
C41 C42 1.376(5)
C41 H41 0.9500
C42 C43 1.386(4)
C42 H42 0.9500
C43 H43 0.9500
C44 C49 1.387(4)
C44 C45 1.400(4)
C45 C46 1.381(4)
C45 H45 0.9500
C46 C47 1.378(4)
C46 H46 0.9500
C47 C48 1.385(4)
C47 H47 0.9500
C48 C49 1.394(4)
C48 H48 0.9500
C49 H49 0.9500
C50 C53 1.536(4)
C50 H50A 0.9900
C50 H50B 0.9900
C51 C53 1.553(4)
C51 H51A 0.9900
C51 H51B 0.9900
C52 C53 1.546(4)
C52 H52A 0.9900
C52 H52B 0.9900
C53 C54 1.545(4)
C54 H54A 0.9800
C54 H54B 0.9800
C54 H54C 0.9800
O1 C55 1.681(16)
C55 H55A 0.9800
C55 H55B 0.9800
C55 H55C 0.9800
O2 C56 1.349(13)
C56 H56A 0.9800
C56 H56B 0.9800
C56 H56C 0.9800
O3 C57 1.310(9)
C57 H57A 0.9800
C57 H57B 0.9800
C57 H57C 0.9800
O4 C58 1.446(14)
C58 H58A 0.9800
C58 H58B 0.9800
C58 H58C 0.9800

loop_
_geom_torsion_atom_site_label_1
_geom_torsion_atom_site_label_2
_geom_torsion_atom_site_label_3
_geom_torsion_atom_site_label_4
_geom_torsion
C4 Mo1 P2 C14 -5.88(18)
C2 Mo1 P2 C14 45.47(13)
C6 Mo1 P2 C14 103.48(15)
C3 Mo1 P2 C14 12.67(14)
C5 Mo1 P2 C14 78.0(4)
C1 Mo1 P2 C14 80.54(13)
P4 Mo1 P2 C14 -82.51(11)
P3 Mo1 P2 C14 -166.58(11)
C4 Mo1 P2 C20 -124.24(17)
C2 Mo1 P2 C20 -72.89(13)
C6 Mo1 P2 C20 -14.88(15)
C3 Mo1 P2 C20 -105.69(13)
C5 Mo1 P2 C20 -40.4(4)
C1 Mo1 P2 C20 -37.82(13)
P4 Mo1 P2 C20 159.13(11)
P3 Mo1 P2 C20 75.06(11)
C4 Mo1 P2 C50 113.24(17)
C2 Mo1 P2 C50 164.59(13)
C6 Mo1 P2 C50 -137.40(14)
C3 Mo1 P2 C50 131.80(13)
C5 Mo1 P2 C50 -162.9(4)
C1 Mo1 P2 C50 -160.34(13)
P4 Mo1 P2 C50 36.61(10)
P3 Mo1 P2 C50 -47.46(10)
C4 Mo1 P3 C32 -10.86(15)
C2 Mo1 P3 C32 -115.25(17)
C6 Mo1 P3 C32 -70.90(12)
C3 Mo1 P3 C32 -22.6(3)
C5 Mo1 P3 C32 -35.25(13)
C1 Mo1 P3 C32 -101.38(13)
P4 Mo1 P3 C32 71.21(10)
P2 Mo1 P3 C32 154.88(10)
C4 Mo1 P3 C26 106.00(15)
C2 Mo1 P3 C26 1.62(18)
C6 Mo1 P3 C26 45.97(13)
C3 Mo1 P3 C26 94.3(3)
C5 Mo1 P3 C26 81.62(13)
C1 Mo1 P3 C26 15.49(13)
P4 Mo1 P3 C26 -171.93(11)
P2 Mo1 P3 C26 -88.25(11)
C4 Mo1 P3 C51 -132.38(14)
C2 Mo1 P3 C51 123.24(17)
C6 Mo1 P3 C51 167.59(13)
C3 Mo1 P3 C51 -144.1(3)
C5 Mo1 P3 C51 -156.77(13)
C1 Mo1 P3 C51 137.10(13)
P4 Mo1 P3 C51 -50.31(10)
P2 Mo1 P3 C51 33.36(10)
C4 Mo1 P4 C44 -72.24(12)
C2 Mo1 P4 C44 -17.12(14)
C6 Mo1 P4 C44 -113.77(15)
C3 Mo1 P4 C44 -37.35(13)
C5 Mo1 P4 C44 -102.94(12)
C1 Mo1 P4 C44 -43.5(3)
P3 Mo1 P4 C44 158.54(10)
P2 Mo1 P4 C44 73.22(10)
C4 Mo1 P4 C38 44.36(13)
C2 Mo1 P4 C38 99.48(14)
C6 Mo1 P4 C38 2.83(17)
C3 Mo1 P4 C38 79.25(13)
C5 Mo1 P4 C38 13.66(13)
C1 Mo1 P4 C38 73.1(3)
P3 Mo1 P4 C38 -84.85(11)
P2 Mo1 P4 C38 -170.18(11)
C4 Mo1 P4 C52 164.70(13)
C2 Mo1 P4 C52 -140.18(14)
C6 Mo1 P4 C52 123.17(16)
C3 Mo1 P4 C52 -160.41(13)
C5 Mo1 P4 C52 134.00(13)
C1 Mo1 P4 C52 -166.5(3)
P3 Mo1 P4 C52 35.48(11)
P2 Mo1 P4 C52 -49.84(11)
C7 P1 C1 C6 3.5(3)
C8 P1 C1 C6 104.0(3)
C7 P1 C1 C2 -168.2(2)
C8 P1 C1 C2 -67.6(2)
C7 P1 C1 Mo1 104.6(3)
C8 P1 C1 Mo1 -154.9(2)
C4 Mo1 C1 C6 -65.53(17)
C2 Mo1 C1 C6 -131.7(3)
C3 Mo1 C1 C6 -101.98(19)
C5 Mo1 C1 C6 -29.27(16)
P4 Mo1 C1 C6 -95.2(3)
P3 Mo1 C1 C6 60.80(17)
P2 Mo1 C1 C6 151.27(15)
C4 Mo1 C1 C2 66.13(18)
C6 Mo1 C1 C2 131.7(3)
C3 Mo1 C1 C2 29.68(17)
C5 Mo1 C1 C2 102.39(19)
P4 Mo1 C1 C2 36.4(3)
P3 Mo1 C1 C2 -167.54(15)
P2 Mo1 C1 C2 -77.06(17)
C4 Mo1 C1 P1 172.2(3)
C2 Mo1 C1 P1 106.0(3)
C6 Mo1 C1 P1 -122.3(3)
C3 Mo1 C1 P1 135.7(3)
C5 Mo1 C1 P1 -151.6(3)
P4 Mo1 C1 P1 142.48(16)
P3 Mo1 C1 P1 -61.5(3)
P2 Mo1 C1 P1 29.0(3)
C6 C1 C2 C3 -6.9(4)
P1 C1 C2 C3 165.5(2)
Mo1 C1 C2 C3 -59.1(2)
C6 C1 C2 Mo1 52.2(2)
P1 C1 C2 Mo1 -135.40(19)
C4 Mo1 C2 C3 29.23(17)
C6 Mo1 C2 C3 101.69(19)
C5 Mo1 C2 C3 65.51(18)
C1 Mo1 C2 C3 130.4(3)
P4 Mo1 C2 C3 -35.8(2)
P3 Mo1 C2 C3 152.38(15)
P2 Mo1 C2 C3 -120.58(17)
C4 Mo1 C2 C1 -101.18(19)
C6 Mo1 C2 C1 -28.72(16)
C3 Mo1 C2 C1 -130.4(3)
C5 Mo1 C2 C1 -64.90(18)
P4 Mo1 C2 C1 -166.20(14)
P3 Mo1 C2 C1 22.0(3)
P2 Mo1 C2 C1 109.01(16)
C1 C2 C3 C4 6.1(4)
Mo1 C2 C3 C4 -53.9(2)
C1 C2 C3 Mo1 60.1(2)
C4 Mo1 C3 C2 -131.4(3)
C6 Mo1 C3 C2 -65.53(18)
C5 Mo1 C3 C2 -101.90(19)
C1 Mo1 C3 C2 -29.74(17)
P4 Mo1 C3 C2 152.40(16)
P3 Mo1 C3 C2 -115.8(3)
P2 Mo1 C3 C2 66.98(18)
C2 Mo1 C3 C4 131.4(3)
C6 Mo1 C3 C4 65.84(18)
C5 Mo1 C3 C4 29.48(17)
C1 Mo1 C3 C4 101.6(2)
P4 Mo1 C3 C4 -76.22(17)
P3 Mo1 C3 C4 15.6(4)
P2 Mo1 C3 C4 -161.64(16)
C2 C3 C4 C5 -3.9(4)
Mo1 C3 C4 C5 -57.8(2)
C2 C3 C4 Mo1 54.0(2)
C2 Mo1 C4 C5 101.63(19)
C6 Mo1 C4 C5 29.40(17)
C3 Mo1 C4 C5 130.8(3)
C1 Mo1 C4 C5 65.18(18)
P4 Mo1 C4 C5 -123.82(17)
P3 Mo1 C4 C5 -43.9(2)
P2 Mo1 C4 C5 161.04(14)
C2 Mo1 C4 C3 -29.13(17)
C6 Mo1 C4 C3 -101.4(2)
C5 Mo1 C4 C3 -130.8(3)
C1 Mo1 C4 C3 -65.58(18)
P4 Mo1 C4 C3 105.42(17)
P3 Mo1 C4 C3 -174.62(14)
P2 Mo1 C4 C3 30.3(3)
C3 C4 C5 C6 2.6(4)
Mo1 C4 C5 C6 -55.2(2)
C3 C4 C5 Mo1 57.8(2)
C2 Mo1 C5 C4 -65.81(18)
C6 Mo1 C5 C4 -130.9(3)
C3 Mo1 C5 C4 -29.58(17)
C1 Mo1 C5 C4 -102.04(19)
P4 Mo1 C5 C4 60.39(18)
P3 Mo1 C5 C4 146.63(16)
P2 Mo1 C5 C4 -99.3(4)
C4 Mo1 C5 C6 130.9(3)
C2 Mo1 C5 C6 65.13(18)
C3 Mo1 C5 C6 101.37(19)
C1 Mo1 C5 C6 28.90(16)
P4 Mo1 C5 C6 -168.67(15)
P3 Mo1 C5 C6 -82.43(16)
P2 Mo1 C5 C6 31.6(5)
C2 C1 C6 C5 5.5(4)
P1 C1 C6 C5 -166.0(2)
Mo1 C1 C6 C5 57.1(2)
C2 C1 C6 Mo1 -51.6(2)
P1 C1 C6 Mo1 136.8(2)
C4 C5 C6 C1 -3.5(4)
Mo1 C5 C6 C1 -58.2(2)
C4 C5 C6 Mo1 54.7(2)
C4 Mo1 C6 C1 101.96(19)
C2 Mo1 C6 C1 29.14(16)
C3 Mo1 C6 C1 65.46(17)
C5 Mo1 C6 C1 131.4(3)
P4 Mo1 C6 C1 149.18(14)
P3 Mo1 C6 C1 -126.65(16)
P2 Mo1 C6 C1 -40.5(2)
C4 Mo1 C6 C5 -29.40(16)
C2 Mo1 C6 C5 -102.23(19)
C3 Mo1 C6 C5 -65.91(17)
C1 Mo1 C6 C5 -131.4(3)
P4 Mo1 C6 C5 17.8(2)
P3 Mo1 C6 C5 101.99(16)
P2 Mo1 C6 C5 -171.91(13)
C1 P1 C8 C9 -17.4(4)
C7 P1 C8 C9 86.8(4)
C1 P1 C8 C13 163.1(3)
C7 P1 C8 C13 -92.7(3)
C13 C8 C9 C10 -0.2(7)
P1 C8 C9 C10 -179.7(4)
C8 C9 C10 C11 0.8(8)
C9 C10 C11 C12 0.7(8)
C10 C11 C12 C13 -2.8(7)
C9 C8 C13 C12 -1.8(6)
P1 C8 C13 C12 177.7(3)
C11 C12 C13 C8 3.4(6)
C20 P2 C14 C15 125.5(2)
C50 P2 C14 C15 -131.4(2)
Mo1 P2 C14 C15 -3.4(3)
C20 P2 C14 C19 -55.1(3)
C50 P2 C14 C19 48.0(3)
Mo1 P2 C14 C19 176.0(2)
C19 C14 C15 C16 0.9(4)
P2 C14 C15 C16 -179.7(2)
C14 C15 C16 C17 -0.8(5)
C15 C16 C17 C18 0.2(5)
C16 C17 C18 C19 0.2(5)
C17 C18 C19 C14 0.0(5)
C15 C14 C19 C18 -0.6(5)
P2 C14 C19 C18 -179.9(3)
C14 P2 C20 C21 -54.9(3)
C50 P2 C20 C21 -154.6(2)
Mo1 P2 C20 C21 75.7(2)
C14 P2 C20 C25 129.0(3)
C50 P2 C20 C25 29.3(3)
Mo1 P2 C20 C25 -100.4(3)
C25 C20 C21 C22 -1.9(5)
P2 C20 C21 C22 -178.3(3)
C20 C21 C22 C23 1.5(5)
C21 C22 C23 C24 -0.2(6)
C22 C23 C24 C25 -0.6(5)
C21 C20 C25 C24 1.1(5)
P2 C20 C25 C24 177.2(3)
C23 C24 C25 C20 0.1(5)
C32 P3 C26 C31 148.3(2)
C51 P3 C26 C31 -106.8(2)
Mo1 P3 C26 C31 23.2(3)
C32 P3 C26 C27 -32.9(2)
C51 P3 C26 C27 72.0(2)
Mo1 P3 C26 C27 -157.99(19)
C31 C26 C27 C28 -1.2(4)
P3 C26 C27 C28 180.0(2)
C26 C27 C28 C29 1.2(4)
C27 C28 C29 C30 -0.2(4)
C28 C29 C30 C31 -0.8(5)
C27 C26 C31 C30 0.3(4)
P3 C26 C31 C30 179.1(2)
C29 C30 C31 C26 0.7(5)
C26 P3 C32 C37 122.0(2)
C51 P3 C32 C37 20.4(3)
Mo1 P3 C32 C37 -108.6(2)
C26 P3 C32 C33 -62.2(2)
C51 P3 C32 C33 -163.8(2)
Mo1 P3 C32 C33 67.2(2)
C37 C32 C33 C34 0.8(4)
P3 C32 C33 C34 -175.3(2)
C32 C33 C34 C35 0.4(4)
C33 C34 C35 C36 -1.4(4)
C34 C35 C36 C37 1.1(5)
C33 C32 C37 C36 -1.1(4)
P3 C32 C37 C36 174.7(2)
C35 C36 C37 C32 0.1(5)
C44 P4 C38 C39 137.5(2)
C52 P4 C38 C39 -116.9(2)
Mo1 P4 C38 C39 12.8(3)
C44 P4 C38 C43 -46.3(3)
C52 P4 C38 C43 59.4(3)
Mo1 P4 C38 C43 -171.0(2)
C43 C38 C39 C40 -0.7(4)
P4 C38 C39 C40 175.6(2)
C38 C39 C40 C41 -0.2(4)
C39 C40 C41 C42 1.6(5)
C40 C41 C42 C43 -2.1(5)
C41 C42 C43 C38 1.2(6)
C39 C38 C43 C42 0.2(5)
P4 C38 C43 C42 -176.2(3)
C38 P4 C44 C49 127.8(3)
C52 P4 C44 C49 28.1(3)
Mo1 P4 C44 C49 -101.9(2)
C38 P4 C44 C45 -55.1(2)
C52 P4 C44 C45 -154.8(2)
Mo1 P4 C44 C45 75.1(2)
C49 C44 C45 C46 -0.3(4)
P4 C44 C45 C46 -177.6(2)
C44 C45 C46 C47 -0.7(5)
C45 C46 C47 C48 1.4(5)
C46 C47 C48 C49 -1.3(5)
C45 C44 C49 C48 0.4(4)
P4 C44 C49 C48 177.4(2)
C47 C48 C49 C44 0.4(4)
C14 P2 C50 C53 144.2(2)
C20 P2 C50 C53 -117.4(2)
Mo1 P2 C50 C53 13.4(2)
C32 P3 C51 C53 -110.1(2)
C26 P3 C51 C53 149.4(2)
Mo1 P3 C51 C53 17.1(2)
C44 P4 C52 C53 -112.9(2)
C38 P4 C52 C53 147.4(2)
Mo1 P4 C52 C53 14.9(3)
P2 C50 C53 C54 172.15(19)
P2 C50 C53 C52 -71.3(3)
P2 C50 C53 C51 55.4(3)
P4 C52 C53 C50 55.1(3)
P4 C52 C53 C54 171.7(2)
P4 C52 C53 C51 -71.2(3)
P3 C51 C53 C50 -73.6(3)
P3 C51 C53 C54 169.63(19)
P3 C51 C53 C52 52.7(3)
